data_4507261
loop_
_publ_author_name
'Yang, Guang'
'Baran, Peter'
'Mart\'inez, Angel R.'
'Raptis, Raphael G.'

_publ_section_title
;
 Substituent Effects on the Supramolecular Aggregation of AgI-Pyrazolato
 Trimers
;
_journal_issue 1
_journal_name_full 'Crystal Growth &amp; Design'
_journal_page_first 264
_journal_paper_doi 10.1021/cg301411j
_journal_volume 13
_journal_year 2013
_chemical_formula_sum 'C91 H62 Ag6 Br6 Cl2 N12'
_chemical_formula_weight 2521.11
_chemical_name_systematic
; 
 ? 
;
_space_group_IT_number 4
_symmetry_cell_setting monoclinic
_symmetry_space_group_name_Hall 'P 2yb'
_symmetry_space_group_name_H-M 'P 1 21 1'
_atom_sites_solution_hydrogens geom
_atom_sites_solution_primary direct
_atom_sites_solution_secondary difmap
_audit_creation_method SHELXL-97
_cell_angle_alpha 90.00
_cell_angle_beta 91.952(4)
_cell_angle_gamma 90.00
_cell_formula_units_Z 2
_cell_length_a 10.289(2)
_cell_length_b 27.383(6)
_cell_length_c 15.356(3)
_cell_measurement_temperature 298(2)
_cell_volume 4323.9(15)
_computing_cell_refinement 'Bruker SMART'
_computing_data_collection 'Bruker SMART'
_computing_data_reduction 'Bruker SHELXTL'
_computing_molecular_graphics 'Bruker SHELXTL'
_computing_publication_material 'Bruker SHELXTL'
_computing_structure_refinement 'SHELXL-97 (Sheldrick, 1997)'
_computing_structure_solution 'SHELXS-97 (Sheldrick, 1990)'
_diffrn_ambient_temperature 298(2)
_diffrn_measured_fraction_theta_full 0.999
_diffrn_measured_fraction_theta_max 0.999
_diffrn_measurement_device_type 'CCD area detector'
_diffrn_measurement_method 'phi and omega scans'
_diffrn_radiation_monochromator graphite
_diffrn_radiation_source 'fine-focus sealed tube'
_diffrn_radiation_type MoK\a
_diffrn_radiation_wavelength 0.71073
_diffrn_reflns_av_R_equivalents 0.0730
_diffrn_reflns_av_sigmaI/netI 0.2166
_diffrn_reflns_limit_h_max 9
_diffrn_reflns_limit_h_min -11
_diffrn_reflns_limit_k_max 30
_diffrn_reflns_limit_k_min -30
_diffrn_reflns_limit_l_max 14
_diffrn_reflns_limit_l_min -17
_diffrn_reflns_number 19280
_diffrn_reflns_theta_full 23.28
_diffrn_reflns_theta_max 23.28
_diffrn_reflns_theta_min 1.33
_exptl_absorpt_coefficient_mu 4.220
_exptl_absorpt_correction_T_max 0.5701
_exptl_absorpt_correction_T_min 0.3453
_exptl_absorpt_correction_type multi-scan
_exptl_absorpt_process_details 'SADABS (Sheldrick, 1996)'
_exptl_crystal_colour colorless
_exptl_crystal_density_diffrn 1.936
_exptl_crystal_density_method 'not measured'
_exptl_crystal_description needle
_exptl_crystal_F_000 2436
_exptl_crystal_size_max 0.32
_exptl_crystal_size_mid 0.18
_exptl_crystal_size_min 0.15
_refine_diff_density_max 0.760
_refine_diff_density_min -0.756
_refine_diff_density_rms 0.207
_refine_ls_abs_structure_details 'Flack H D (1983), Acta Cryst. A39, 876-881'
_refine_ls_abs_structure_Flack 0.040(15)
_refine_ls_extinction_method none
_refine_ls_goodness_of_fit_ref 0.874
_refine_ls_hydrogen_treatment constr
_refine_ls_matrix_type full
_refine_ls_number_parameters 844
_refine_ls_number_reflns 12379
_refine_ls_number_restraints 181
_refine_ls_restrained_S_all 0.868
_refine_ls_R_factor_all 0.1432
_refine_ls_R_factor_gt 0.0595
_refine_ls_shift/su_max 0.051
_refine_ls_shift/su_mean 0.005
_refine_ls_structure_factor_coef Fsqd
_refine_ls_weighting_details 'calc w=1/[\s^2^(Fo^2^)+(0.0556P)^2^+0.0000P] where P=(Fo^2^+2Fc^2^)/3'
_refine_ls_weighting_scheme calc
_refine_ls_wR_factor_gt 0.0991
_refine_ls_wR_factor_ref 0.1471
_reflns_number_gt 6309
_reflns_number_total 12379
_reflns_threshold_expression >2sigma(I)
_cod_data_source_file cg301411j_si_005.cif
_cod_data_source_block yg011
_cod_depositor_comments
;
The following automatic conversions were performed:

'_symmetry_cell_setting' value 'Monoclinic' changed to 'monoclinic'
according to /home/saulius/struct/CIF-dictionaries/cif_core.dic
dictionary named 'cif_core.dic' version 2.4.2 from 2011-04-26.

Automatic conversion script
Id: cif_fix_values 1891 2012-01-12 08:04:46Z andrius 
;
_cod_original_cell_volume 4324.0(16)
_cod_original_sg_symbol_H-M P2(1)
_cod_database_code 4507261

loop_
_symmetry_equiv_pos_as_xyz
'x, y, z'
'-x, y+1/2, -z'

loop_
_atom_site_label
_atom_site_type_symbol
_atom_site_fract_x
_atom_site_fract_y
_atom_site_fract_z
_atom_site_U_iso_or_equiv
_atom_site_adp_type
_atom_site_occupancy
_atom_site_symmetry_multiplicity
_atom_site_calc_flag
_atom_site_refinement_flags
Ag1 Ag 0.83266(11) 0.01943(4) 0.75929(7) 0.0448(3) Uani 1 1 d .
Ag2 Ag 0.91622(11) 0.14190(4) 0.76506(7) 0.0435(3) Uani 1 1 d .
Ag3 Ag 0.74957(11) 0.08678(4) 0.93963(7) 0.0463(4) Uani 1 1 d .
Ag4 Ag 0.42616(11) 0.77661(4) 0.99868(6) 0.0387(3) Uani 1 1 d .
Ag5 Ag 0.32643(11) 0.87067(4) 0.86546(7) 0.0402(3) Uani 1 1 d .
Ag6 Ag 0.26191(11) 0.88543(4) 1.07368(7) 0.0429(3) Uani 1 1 d .
Br1 Br 0.60548(16) -0.12373(5) 1.00701(10) 0.0572(5) Uani 1 1 d .
Br2 Br 1.00721(19) 0.07303(7) 0.40073(10) 0.0724(6) Uani 1 1 d .
Br3 Br 0.90025(16) 0.29276(5) 1.04887(11) 0.0592(5) Uani 1 1 d .
Br4 Br 0.56801(19) 0.73805(8) 0.62044(11) 0.0880(7) Uani 1 1 d .
Br5 Br 0.08215(15) 1.06911(5) 0.88902(9) 0.0481(5) Uani 1 1 d .
Br6 Br 0.41731(18) 0.77201(6) 1.39347(10) 0.0691(6) Uani 1 1 d .
C1 C 0.6344(13) -0.0175(5) 0.9832(8) 0.040(4) Uani 1 1 d .
C2 C 0.6595(12) -0.0649(4) 0.9565(8) 0.028(4) Uani 1 1 d .
C3 C 0.7475(13) -0.0620(5) 0.8891(9) 0.043(5) Uani 1 1 d .
C4 C 0.8140(5) -0.10051(16) 0.8359(3) 0.040(3) Uani 1 1 d GU
C5 C 0.7493(5) -0.14240(17) 0.8072(3) 0.061(4) Uani 1 1 d GU
H5 H 0.6623 -0.1470 0.8196 0.073 Uiso 1 1 calc R
C6 C 0.8146(6) -0.17746(18) 0.7600(3) 0.070(4) Uani 1 1 d GU
H6 H 0.7713 -0.2055 0.7409 0.084 Uiso 1 1 calc R
C7 C 0.9446(6) -0.1706(2) 0.7415(3) 0.068(4) Uani 1 1 d GU
H7 H 0.9884 -0.1941 0.7099 0.081 Uiso 1 1 calc R
C8 C 1.0093(5) -0.1288(2) 0.7702(3) 0.057(4) Uani 1 1 d GU
H8 H 1.0964 -0.1242 0.7578 0.068 Uiso 1 1 calc R
C9 C 0.9440(5) -0.09370(19) 0.8174(3) 0.046(4) Uani 1 1 d GU
H9 H 0.9873 -0.0657 0.8365 0.055 Uiso 1 1 calc R
C10 C 0.5411(5) -0.0011(2) 1.0481(4) 0.035(3) Uani 1 1 d GU
C11 C 0.4587(6) 0.0387(2) 1.0242(4) 0.041(3) Uani 1 1 d GU
H11 H 0.4656 0.0542 0.9706 0.049 Uiso 1 1 calc R
C12 C 0.3650(6) 0.0543(3) 1.0846(5) 0.065(4) Uani 1 1 d GU
H12 H 0.3103 0.0805 1.0713 0.078 Uiso 1 1 calc R
C13 C 0.3560(7) 0.0301(3) 1.1636(5) 0.072(4) Uani 1 1 d GU
H13 H 0.2963 0.0405 1.2038 0.087 Uiso 1 1 calc R
C14 C 0.4341(6) -0.0086(3) 1.1823(4) 0.074(4) Uani 1 1 d GU
H14 H 0.4235 -0.0257 1.2339 0.089 Uiso 1 1 calc R
C15 C 0.5282(6) -0.0232(2) 1.1272(3) 0.045(4) Uani 1 1 d GU
H15 H 0.5842 -0.0485 1.1437 0.053 Uiso 1 1 calc R
C16 C 0.8969(14) 0.0390(5) 0.5611(8) 0.040(4) Uani 1 1 d U
C17 C 0.9619(14) 0.0739(5) 0.5179(8) 0.047(4) Uani 1 1 d U
C18 C 0.9915(13) 0.1108(5) 0.5739(9) 0.048(4) Uani 1 1 d U
C19 C 1.0713(5) 0.15710(18) 0.5671(3) 0.044(4) Uani 1 1 d GU
C20 C 1.0534(5) 0.18692(18) 0.4945(4) 0.079(4) Uani 1 1 d GU
H20 H 0.9904 0.1791 0.4519 0.095 Uiso 1 1 calc R
C21 C 1.1297(6) 0.22839(19) 0.4854(4) 0.068(4) Uani 1 1 d GU
H21 H 1.1177 0.2483 0.4368 0.082 Uiso 1 1 calc R
C22 C 1.2239(6) 0.24004(19) 0.5491(5) 0.074(4) Uani 1 1 d GU
H22 H 1.2749 0.2678 0.5430 0.088 Uiso 1 1 calc R
C23 C 1.2418(5) 0.2102(2) 0.6218(5) 0.065(4) Uani 1 1 d GU
H23 H 1.3048 0.2180 0.6643 0.078 Uiso 1 1 calc R
C24 C 1.1655(5) 0.16876(19) 0.6308(4) 0.053(4) Uani 1 1 d GU
H24 H 1.1775 0.1488 0.6794 0.063 Uiso 1 1 calc R
C25 C 0.8424(6) -0.0075(2) 0.5310(5) 0.055(4) Uani 1 1 d GU
C26 C 0.8680(7) -0.05110(19) 0.5782(5) 0.070(5) Uani 1 1 d GU
H26 H 0.9260 -0.0515 0.6260 0.084 Uiso 1 1 calc R
C27 C 0.8023(8) -0.0940(2) 0.5500(6) 0.080(5) Uani 1 1 d GU
H27 H 0.8042 -0.1221 0.5840 0.096 Uiso 1 1 calc R
C28 C 0.7344(8) -0.0928(2) 0.4693(6) 0.089(5) Uani 1 1 d GU
H28 H 0.7030 -0.1223 0.4471 0.107 Uiso 1 1 calc R
C29 C 0.7111(8) -0.0526(2) 0.4215(6) 0.106(6) Uani 1 1 d GU
H29 H 0.6611 -0.0542 0.3700 0.128 Uiso 1 1 calc R
C30 C 0.7632(6) -0.0083(2) 0.4507(5) 0.087(5) Uani 1 1 d GU
H30 H 0.7476 0.0203 0.4193 0.105 Uiso 1 1 calc R
C31 C 0.9141(12) 0.2274(5) 0.9019(8) 0.033(4) Uani 1 1 d .
C32 C 0.8748(11) 0.2340(4) 0.9860(7) 0.026(4) Uani 1 1 d .
C33 C 0.8139(12) 0.1915(4) 1.0170(8) 0.031(4) Uani 1 1 d .
C34 C 0.7667(5) 0.17555(16) 1.1023(3) 0.049(4) Uani 1 1 d GU
C35 C 0.8388(5) 0.18748(18) 1.1775(3) 0.058(4) Uani 1 1 d GU
H35 H 0.9108 0.2078 1.1742 0.070 Uiso 1 1 calc R
C36 C 0.8032(6) 0.1690(2) 1.2575(3) 0.065(4) Uani 1 1 d GU
H36 H 0.8515 0.1770 1.3078 0.078 Uiso 1 1 calc R
C37 C 0.6955(6) 0.1386(2) 1.2624(3) 0.079(5) Uani 1 1 d GU
H37 H 0.6717 0.1262 1.3160 0.095 Uiso 1 1 calc R
C38 C 0.6234(6) 0.1267(2) 1.1872(4) 0.075(5) Uani 1 1 d GU
H38 H 0.5514 0.1063 1.1904 0.090 Uiso 1 1 calc R
C39 C 0.6590(5) 0.14514(19) 1.1071(4) 0.048(4) Uani 1 1 d GU
H39 H 0.6108 0.1372 1.0568 0.058 Uiso 1 1 calc R
C40 C 0.9789(6) 0.2596(2) 0.8374(4) 0.042(3) Uani 1 1 d GU
C41 C 0.9290(7) 0.2633(2) 0.7507(3) 0.063(4) Uani 1 1 d GU
H41 H 0.8564 0.2460 0.7303 0.076 Uiso 1 1 calc R
C42 C 0.9985(8) 0.2953(2) 0.6978(4) 0.068(4) Uani 1 1 d GU
H42 H 0.9678 0.2997 0.6407 0.081 Uiso 1 1 calc R
C43 C 1.1103(8) 0.3211(3) 0.7245(5) 0.097(5) Uani 1 1 d GU
H43 H 1.1539 0.3401 0.6847 0.117 Uiso 1 1 calc R
C44 C 1.1527(8) 0.3185(3) 0.8042(5) 0.078(5) Uani 1 1 d GU
H44 H 1.2267 0.3362 0.8206 0.093 Uiso 1 1 calc R
C45 C 1.0915(7) 0.2897(2) 0.8686(4) 0.063(4) Uani 1 1 d GU
H45 H 1.1203 0.2897 0.9266 0.075 Uiso 1 1 calc R
C46 C 0.5427(12) 0.7467(5) 0.8087(8) 0.034(4) Uani 1 1 d .
C47 C 0.5000(13) 0.7564(6) 0.7261(8) 0.052(5) Uani 1 1 d .
C48 C 0.4001(13) 0.7940(5) 0.7277(8) 0.038(4) Uani 1 1 d .
C49 C 0.3247(4) 0.81787(19) 0.6591(3) 0.044(4) Uani 1 1 d GU
C50 C 0.2464(5) 0.7883(2) 0.6057(3) 0.058(4) Uani 1 1 d GU
H50 H 0.2483 0.7546 0.6127 0.070 Uiso 1 1 calc R
C51 C 0.1652(5) 0.8092(2) 0.5418(3) 0.071(4) Uani 1 1 d GU
H51 H 0.1128 0.7895 0.5060 0.085 Uiso 1 1 calc R
C52 C 0.1622(5) 0.8596(2) 0.5314(3) 0.095(5) Uani 1 1 d GU
H52 H 0.1079 0.8736 0.4886 0.114 Uiso 1 1 calc R
C53 C 0.2405(5) 0.8892(2) 0.5848(4) 0.077(5) Uani 1 1 d GU
H53 H 0.2386 0.9229 0.5778 0.093 Uiso 1 1 calc R
C54 C 0.3218(5) 0.86829(19) 0.6487(3) 0.053(4) Uani 1 1 d GU
H54 H 0.3741 0.8881 0.6845 0.064 Uiso 1 1 calc R
C55 C 0.6527(5) 0.7146(2) 0.8446(4) 0.043(3) Uani 1 1 d GU
C56 C 0.7038(5) 0.7247(2) 0.9250(4) 0.043(3) Uani 1 1 d GU
H56 H 0.6692 0.7488 0.9600 0.051 Uiso 1 1 calc R
C57 C 0.8190(6) 0.6949(3) 0.9544(5) 0.060(4) Uani 1 1 d GU
H57 H 0.8608 0.7002 1.0082 0.072 Uiso 1 1 calc R
C58 C 0.8603(6) 0.6597(3) 0.8994(5) 0.054(4) Uani 1 1 d GU
H58 H 0.9324 0.6411 0.9161 0.065 Uiso 1 1 calc R
C59 C 0.7985(6) 0.6507(2) 0.8187(5) 0.055(4) Uani 1 1 d GU
H59 H 0.8311 0.6264 0.7831 0.066 Uiso 1 1 calc R
C60 C 0.6923(5) 0.6762(2) 0.7909(4) 0.052(4) Uani 1 1 d GU
H60 H 0.6479 0.6688 0.7388 0.062 Uiso 1 1 calc R
C61 C 0.2316(13) 0.9806(4) 0.8669(8) 0.036(3) Uani 1 1 d .
C62 C 0.1434(13) 1.0065(4) 0.9164(8) 0.036(3) Uani 1 1 d U
C63 C 0.1156(13) 0.9788(4) 0.9950(8) 0.036(3) Uani 1 1 d .
C64 C 0.0297(4) 0.98762(17) 1.0611(3) 0.036(3) Uani 1 1 d GU
C65 C 0.0109(5) 1.03410(18) 1.0948(3) 0.043(4) Uani 1 1 d GU
H65 H 0.0563 1.0605 1.0730 0.051 Uiso 1 1 calc R
C66 C -0.0759(5) 1.0411(2) 1.1611(3) 0.055(4) Uani 1 1 d GU
H66 H -0.0885 1.0722 1.1836 0.066 Uiso 1 1 calc R
C67 C -0.1439(5) 1.0016(2) 1.1937(3) 0.066(4) Uani 1 1 d GU
H67 H -0.2019 1.0063 1.2380 0.079 Uiso 1 1 calc R
C68 C -0.1250(5) 0.9551(2) 1.1600(3) 0.053(4) Uani 1 1 d GU
H68 H -0.1705 0.9287 1.1818 0.064 Uiso 1 1 calc R
C69 C -0.0382(5) 0.94813(19) 1.0937(3) 0.043(4) Uani 1 1 d GU
H69 H -0.0256 0.9170 1.0711 0.052 Uiso 1 1 calc R
C70 C 0.2951(5) 0.9906(2) 0.7846(3) 0.027(3) Uani 1 1 d GU
C71 C 0.4268(5) 0.9787(2) 0.7755(3) 0.040(3) Uani 1 1 d GU
H71 H 0.4745 0.9652 0.8220 0.048 Uiso 1 1 calc R
C72 C 0.4890(6) 0.9877(3) 0.6925(4) 0.062(5) Uani 1 1 d GU
H72 H 0.5744 0.9779 0.6846 0.074 Uiso 1 1 calc R
C73 C 0.4177(7) 1.0111(3) 0.6250(3) 0.058(4) Uani 1 1 d GU
H73 H 0.4585 1.0195 0.5739 0.070 Uiso 1 1 calc R
C74 C 0.2905(7) 1.0218(2) 0.6333(3) 0.069(4) Uani 1 1 d GU
H74 H 0.2428 1.0347 0.5863 0.083 Uiso 1 1 calc R
C75 C 0.2307(6) 1.0135(2) 0.7117(3) 0.046(4) Uani 1 1 d GU
H75 H 0.1447 1.0233 0.7168 0.055 Uiso 1 1 calc R
C76 C 0.3488(12) 0.8359(5) 1.2466(8) 0.034(2) Uani 1 1 d U
C77 C 0.3964(12) 0.7909(5) 1.2758(8) 0.034(2) Uani 1 1 d .
C78 C 0.4253(13) 0.7636(5) 1.2039(8) 0.034(2) Uani 1 1 d .
C79 C 0.4702(5) 0.71060(17) 1.1981(3) 0.035(3) Uani 1 1 d GU
C80 C 0.4147(5) 0.67458(16) 1.2487(3) 0.049(4) Uani 1 1 d GU
H80 H 0.3504 0.6827 1.2872 0.059 Uiso 1 1 calc R
C81 C 0.4555(6) 0.62638(16) 1.2417(4) 0.071(4) Uani 1 1 d GU
H81 H 0.4184 0.6023 1.2755 0.085 Uiso 1 1 calc R
C82 C 0.5517(6) 0.61420(17) 1.1841(4) 0.082(5) Uani 1 1 d GU
H82 H 0.5789 0.5820 1.1794 0.098 Uiso 1 1 calc R
C83 C 0.6071(6) 0.65022(19) 1.1335(4) 0.099(5) Uani 1 1 d GU
H83 H 0.6715 0.6421 1.0950 0.119 Uiso 1 1 calc R
C84 C 0.5664(5) 0.69842(18) 1.1405(3) 0.062(4) Uani 1 1 d GU
H84 H 0.6035 0.7225 1.1067 0.075 Uiso 1 1 calc R
C85 C 0.3095(6) 0.88027(17) 1.2947(4) 0.036(3) Uani 1 1 d GU
C86 C 0.1890(6) 0.90199(19) 1.2721(5) 0.045(4) Uani 1 1 d GU
H86 H 0.1361 0.8898 1.2268 0.054 Uiso 1 1 calc R
C87 C 0.1515(8) 0.9432(2) 1.3210(5) 0.062(4) Uani 1 1 d GU
H87 H 0.0685 0.9562 1.3125 0.074 Uiso 1 1 calc R
C88 C 0.2330(9) 0.96310(19) 1.3779(5) 0.075(4) Uani 1 1 d GU
H88 H 0.2104 0.9928 1.4028 0.090 Uiso 1 1 calc R
C89 C 0.3485(9) 0.94273(18) 1.4026(4) 0.060(4) Uani 1 1 d GU
H89 H 0.3993 0.9563 1.4476 0.073 Uiso 1 1 calc R
C90 C 0.3922(7) 0.89847(17) 1.3567(4) 0.048(4) Uani 1 1 d GU
H90 H 0.4722 0.8840 1.3699 0.058 Uiso 1 1 calc R
C91 C 0.4762(19) 0.1183(9) 0.4895(19) 0.238(13) Uani 1 1 d .
H91A H 0.4363 0.1087 0.5431 0.286 Uiso 1 1 calc R
H91B H 0.4487 0.1518 0.4792 0.286 Uiso 1 1 calc R
Cl1 Cl 0.4076(9) 0.0913(4) 0.4242(6) 0.250(4) Uani 1 1 d .
Cl2 Cl 0.6385(7) 0.1233(3) 0.5179(4) 0.163(3) Uani 1 1 d .
N1 N 0.6957(10) 0.0122(4) 0.9289(7) 0.035(3) Uani 1 1 d .
N2 N 0.7651(10) -0.0136(4) 0.8739(7) 0.032(3) Uani 1 1 d .
N3 N 0.8924(11) 0.0556(4) 0.6452(7) 0.045(4) Uani 1 1 d .
N4 N 0.9528(11) 0.0997(4) 0.6531(7) 0.049(4) Uani 1 1 d .
N5 N 0.8777(10) 0.1822(4) 0.8784(7) 0.040(4) Uani 1 1 d .
N6 N 0.8149(10) 0.1591(4) 0.9485(7) 0.036(3) Uani 1 1 d .
N7 N 0.4695(11) 0.7759(4) 0.8639(6) 0.039(3) Uani 1 1 d .
N8 N 0.3918(10) 0.8043(3) 0.8126(7) 0.034(3) Uani 1 1 d .
N9 N 0.2600(11) 0.9393(4) 0.9104(7) 0.044(4) Uani 1 1 d .
N10 N 0.1924(11) 0.9367(4) 0.9863(6) 0.037(3) Uani 1 1 d .
N11 N 0.3456(10) 0.8345(4) 1.1595(7) 0.036(3) Uani 1 1 d .
N12 N 0.3924(9) 0.7902(4) 1.1321(6) 0.027(3) Uani 1 1 d .

loop_
_atom_site_aniso_label
_atom_site_aniso_U_11
_atom_site_aniso_U_22
_atom_site_aniso_U_33
_atom_site_aniso_U_23
_atom_site_aniso_U_13
_atom_site_aniso_U_12
Ag1 0.0536(7) 0.0407(7) 0.0406(7) 0.0014(6) 0.0078(6) -0.0068(7)
Ag2 0.0586(8) 0.0370(7) 0.0347(6) -0.0046(6) 0.0000(6) 0.0027(7)
Ag3 0.0574(8) 0.0323(7) 0.0498(7) -0.0039(6) 0.0104(6) -0.0070(6)
Ag4 0.0485(7) 0.0375(6) 0.0299(6) -0.0022(6) 0.0006(5) 0.0030(6)
Ag5 0.0506(7) 0.0332(6) 0.0370(6) -0.0019(6) 0.0052(6) 0.0130(6)
Ag6 0.0605(8) 0.0354(7) 0.0329(6) 0.0075(6) 0.0017(6) 0.0143(6)
Br1 0.0660(11) 0.0389(9) 0.0671(11) 0.0096(9) 0.0101(9) -0.0108(9)
Br2 0.0981(14) 0.0775(13) 0.0424(9) -0.0021(10) 0.0155(9) 0.0066(12)
Br3 0.0684(12) 0.0427(10) 0.0670(11) -0.0221(9) 0.0062(9) -0.0007(9)
Br4 0.1096(15) 0.1013(14) 0.0545(11) -0.0163(12) 0.0216(11) 0.0319(14)
Br5 0.0588(11) 0.0289(9) 0.0562(9) 0.0068(8) -0.0044(8) 0.0097(8)
Br6 0.1024(14) 0.0697(12) 0.0350(9) 0.0104(9) 0.0007(9) 0.0352(11)
C1 0.049(10) 0.039(9) 0.032(8) -0.009(7) 0.015(7) -0.019(8)
C2 0.033(8) 0.023(8) 0.030(8) -0.006(6) 0.029(7) -0.005(7)
C3 0.041(9) 0.033(9) 0.054(10) -0.009(8) -0.015(8) 0.007(8)
C4 0.053(6) 0.017(6) 0.049(9) 0.011(5) 0.003(6) -0.007(6)
C5 0.066(7) 0.037(7) 0.081(11) -0.017(7) 0.040(7) -0.025(5)
C6 0.090(6) 0.045(7) 0.076(11) -0.020(7) 0.043(8) -0.023(6)
C7 0.067(7) 0.060(7) 0.077(12) -0.020(7) 0.011(8) 0.017(7)
C8 0.059(7) 0.080(8) 0.033(8) -0.005(7) 0.018(6) -0.009(6)
C9 0.054(6) 0.044(7) 0.040(9) 0.008(6) 0.005(7) -0.009(6)
C10 0.044(7) 0.016(6) 0.046(6) -0.010(5) -0.001(6) 0.004(5)
C11 0.028(7) 0.032(7) 0.063(7) 0.005(6) -0.003(5) -0.001(6)
C12 0.034(8) 0.083(9) 0.079(8) 0.013(6) 0.012(7) 0.027(7)
C13 0.048(8) 0.108(10) 0.061(7) 0.009(7) 0.007(7) 0.013(6)
C14 0.042(8) 0.092(10) 0.091(8) 0.039(7) 0.031(6) 0.004(7)
C15 0.056(8) 0.038(8) 0.040(7) 0.006(5) 0.004(6) -0.007(6)
C16 0.060(10) 0.037(8) 0.021(7) 0.004(7) -0.013(7) 0.001(8)
C17 0.073(10) 0.026(7) 0.042(8) -0.007(7) 0.005(7) 0.016(8)
C18 0.050(9) 0.044(9) 0.051(9) 0.042(7) 0.015(8) 0.006(8)
C19 0.021(7) 0.056(7) 0.054(7) 0.008(5) 0.012(5) 0.005(6)
C20 0.109(10) 0.061(8) 0.065(8) 0.027(7) -0.014(8) -0.021(7)
C21 0.080(10) 0.054(8) 0.072(8) 0.011(7) 0.020(6) 0.000(7)
C22 0.056(9) 0.071(8) 0.096(9) 0.012(6) 0.034(6) -0.020(8)
C23 0.047(9) 0.089(9) 0.059(8) -0.013(7) 0.013(7) -0.024(6)
C24 0.056(9) 0.054(8) 0.048(8) -0.002(7) 0.007(6) -0.003(7)
C25 0.068(10) 0.037(5) 0.060(8) -0.030(6) 0.013(6) 0.019(7)
C26 0.097(12) 0.047(7) 0.066(9) -0.030(5) -0.011(7) 0.012(7)
C27 0.105(13) 0.052(6) 0.082(8) 0.008(7) -0.003(8) -0.010(8)
C28 0.087(13) 0.080(6) 0.100(9) -0.034(7) -0.023(8) -0.013(10)
C29 0.119(15) 0.104(8) 0.092(11) -0.014(6) -0.048(10) -0.003(10)
C30 0.138(15) 0.090(7) 0.034(8) -0.009(7) 0.008(7) -0.011(10)
C31 0.015(7) 0.037(9) 0.047(8) -0.018(7) 0.002(6) -0.003(7)
C32 0.027(8) 0.016(7) 0.034(8) -0.009(7) -0.009(6) -0.001(7)
C33 0.029(8) 0.017(7) 0.046(9) -0.004(7) -0.016(7) -0.009(7)
C34 0.056(8) 0.059(10) 0.031(5) -0.003(6) 0.011(6) 0.022(6)
C35 0.075(9) 0.043(9) 0.056(6) -0.017(6) -0.005(6) 0.008(7)
C36 0.076(8) 0.078(11) 0.039(6) -0.006(7) -0.009(7) 0.037(6)
C37 0.093(10) 0.096(12) 0.051(6) -0.002(8) 0.024(6) 0.019(7)
C38 0.064(9) 0.102(13) 0.061(7) -0.002(7) 0.024(6) 0.008(8)
C39 0.052(8) 0.033(8) 0.060(6) -0.009(7) 0.001(7) 0.025(6)
C40 0.055(7) 0.025(7) 0.047(5) 0.006(6) -0.009(6) 0.013(5)
C41 0.085(9) 0.077(10) 0.028(6) -0.020(6) 0.000(5) 0.015(7)
C42 0.089(8) 0.082(11) 0.033(7) 0.001(6) 0.005(6) 0.033(7)
C43 0.124(10) 0.100(13) 0.069(6) -0.006(9) 0.017(8) -0.009(8)
C44 0.088(10) 0.052(10) 0.093(8) 0.012(8) -0.006(7) -0.013(7)
C45 0.062(9) 0.059(11) 0.066(7) -0.003(7) -0.013(6) -0.005(7)
C46 0.030(8) 0.042(9) 0.031(8) -0.013(7) -0.007(7) 0.018(7)
C47 0.037(9) 0.096(13) 0.024(8) -0.024(8) 0.001(7) -0.018(9)
C48 0.050(9) 0.051(9) 0.014(7) 0.002(7) 0.012(7) 0.004(8)
C49 0.065(9) 0.048(5) 0.020(7) -0.006(6) 0.007(5) -0.014(7)
C50 0.060(10) 0.044(6) 0.068(9) -0.009(5) -0.021(7) -0.003(6)
C51 0.047(9) 0.119(6) 0.046(9) 0.018(8) 0.000(6) -0.008(8)
C52 0.120(12) 0.120(7) 0.043(9) 0.036(7) -0.027(7) 0.018(9)
C53 0.104(12) 0.091(7) 0.038(9) 0.008(6) 0.012(7) 0.032(7)
C54 0.081(10) 0.045(6) 0.034(8) -0.021(7) 0.005(6) 0.011(8)
C55 0.033(5) 0.043(5) 0.054(6) -0.011(4) 0.016(4) -0.008(4)
C56 0.033(5) 0.043(5) 0.054(6) -0.011(4) 0.016(4) -0.008(4)
C57 0.042(8) 0.042(8) 0.095(8) 0.013(6) -0.001(7) -0.015(6)
C58 0.022(7) 0.036(8) 0.105(8) 0.018(6) 0.006(6) 0.000(6)
C59 0.030(7) 0.045(8) 0.091(7) 0.021(7) -0.003(7) 0.006(5)
C60 0.040(8) 0.046(8) 0.069(8) -0.017(6) 0.008(6) 0.026(6)
C61 0.056(6) 0.008(4) 0.043(5) -0.004(4) -0.022(5) 0.005(4)
C62 0.056(6) 0.008(4) 0.043(5) -0.004(4) -0.022(5) 0.005(4)
C63 0.056(6) 0.008(4) 0.043(5) -0.004(4) -0.022(5) 0.005(4)
C64 0.059(8) 0.026(6) 0.023(7) 0.002(5) 0.003(6) 0.014(6)
C65 0.040(8) 0.029(5) 0.059(8) -0.013(6) 0.001(5) 0.012(6)
C66 0.035(8) 0.062(6) 0.069(9) -0.008(6) 0.009(6) 0.030(6)
C67 0.044(9) 0.090(7) 0.064(9) -0.038(6) 0.014(6) -0.016(7)
C68 0.039(8) 0.070(6) 0.051(8) 0.002(7) 0.005(6) 0.005(7)
C69 0.033(8) 0.028(6) 0.070(9) 0.004(6) 0.007(6) 0.012(6)
C70 0.024(5) 0.018(7) 0.037(6) -0.004(5) -0.001(5) -0.009(6)
C71 0.031(5) 0.025(8) 0.064(6) 0.011(7) 0.000(6) -0.007(6)
C72 0.031(6) 0.095(12) 0.060(7) -0.016(8) 0.012(5) 0.005(7)
C73 0.069(6) 0.060(10) 0.045(7) -0.004(7) -0.009(5) -0.051(7)
C74 0.098(7) 0.070(11) 0.039(6) 0.011(8) -0.015(6) 0.025(9)
C75 0.051(7) 0.044(9) 0.041(6) -0.010(7) -0.025(5) 0.001(7)
C76 0.039(5) 0.033(5) 0.030(5) 0.005(4) 0.004(4) 0.003(4)
C77 0.039(5) 0.033(5) 0.030(5) 0.005(4) 0.004(4) 0.003(4)
C78 0.039(5) 0.033(5) 0.030(5) 0.005(4) 0.004(4) 0.003(4)
C79 0.032(7) 0.036(5) 0.037(8) -0.008(5) -0.018(5) -0.011(5)
C80 0.049(8) 0.029(6) 0.069(9) -0.003(6) -0.020(6) -0.022(5)
C81 0.119(10) 0.034(6) 0.058(9) -0.008(7) -0.029(6) -0.005(8)
C82 0.144(12) 0.047(6) 0.052(10) -0.010(6) -0.032(7) 0.030(7)
C83 0.139(13) 0.060(7) 0.099(13) -0.005(7) 0.021(9) 0.043(8)
C84 0.055(9) 0.062(6) 0.070(10) 0.015(8) 0.002(6) 0.035(7)
C85 0.037(6) 0.038(7) 0.035(7) -0.004(5) 0.014(5) -0.003(5)
C86 0.040(6) 0.043(7) 0.052(8) 0.004(5) 0.018(6) 0.002(6)
C87 0.072(7) 0.036(8) 0.078(10) -0.004(7) 0.013(6) 0.012(6)
C88 0.091(8) 0.075(9) 0.058(10) -0.020(7) 0.009(7) 0.024(6)
C89 0.090(8) 0.056(8) 0.035(9) -0.019(6) 0.005(7) 0.001(7)
C90 0.053(7) 0.041(8) 0.050(9) -0.007(6) 0.006(6) -0.006(6)
C91 0.041(15) 0.26(2) 0.42(3) 0.26(2) -0.008(18) 0.011(16)
Cl1 0.215(9) 0.303(10) 0.226(8) 0.152(7) -0.077(7) -0.102(8)
Cl2 0.157(6) 0.217(8) 0.117(5) -0.004(5) 0.019(5) 0.047(6)
N1 0.037(7) 0.024(6) 0.044(7) 0.006(6) 0.009(6) 0.000(6)
N2 0.035(7) 0.020(6) 0.040(7) 0.014(6) 0.007(6) -0.003(6)
N3 0.044(8) 0.048(8) 0.043(8) 0.015(6) -0.023(6) -0.004(6)
N4 0.052(8) 0.032(7) 0.059(8) -0.008(7) -0.029(7) -0.006(7)
N5 0.036(7) 0.022(6) 0.059(8) 0.008(6) -0.016(6) -0.002(6)
N6 0.041(7) 0.032(7) 0.036(7) 0.000(6) -0.007(6) -0.017(6)
N7 0.057(8) 0.029(7) 0.032(6) 0.017(6) 0.011(6) -0.003(7)
N8 0.033(7) 0.022(6) 0.048(7) 0.005(6) -0.006(6) 0.008(6)
N9 0.058(8) 0.017(6) 0.056(8) 0.003(6) -0.007(7) 0.016(6)
N10 0.072(8) 0.028(7) 0.012(6) 0.006(5) 0.016(6) 0.000(6)
N11 0.046(7) 0.031(7) 0.031(7) -0.003(5) 0.013(6) 0.013(6)
N12 0.029(6) 0.028(7) 0.025(6) -0.001(5) 0.002(5) 0.005(6)

loop_
_atom_type_symbol
_atom_type_description
_atom_type_scat_dispersion_real
_atom_type_scat_dispersion_imag
_atom_type_scat_source
C C 0.0033 0.0016 'International Tables Vol C Tables 4.2.6.8 and 6.1.1.4'
H H 0.0000 0.0000 'International Tables Vol C Tables 4.2.6.8 and 6.1.1.4'
N N 0.0061 0.0033 'International Tables Vol C Tables 4.2.6.8 and 6.1.1.4'
Br Br -0.2901 2.4595 'International Tables Vol C Tables 4.2.6.8 and 6.1.1.4'
Ag Ag -0.8971 1.1015 'International Tables Vol C Tables 4.2.6.8 and 6.1.1.4'
Cl Cl 0.1484 0.1585 'International Tables Vol C Tables 4.2.6.8 and 6.1.1.4'

loop_
_geom_angle_atom_site_label_1
_geom_angle_atom_site_label_2
_geom_angle_atom_site_label_3
_geom_angle
N2 Ag1 N3 176.8(4)
N5 Ag2 N4 178.4(4)
N6 Ag3 N1 176.4(4)
N12 Ag4 N7 170.1(4)
N8 Ag5 N9 176.3(4)
N8 Ag5 Ag6 123.6(3)
N9 Ag5 Ag6 60.1(3)
N10 Ag6 N11 176.0(4)
N10 Ag6 Ag5 61.9(3)
N11 Ag6 Ag5 115.9(3)
N1 C1 C2 106.7(11)
N1 C1 C10 124.5(11)
C2 C1 C10 128.0(11)
C1 C2 C3 107.3(11)
C1 C2 Br1 128.2(9)
C3 C2 Br1 124.1(9)
N2 C3 C2 105.9(11)
N2 C3 C4 121.5(11)
C2 C3 C4 132.5(11)
C5 C4 C9 120.0
C5 C4 C3 121.8(5)
C9 C4 C3 118.2(5)
C4 C5 C6 120.0
C7 C6 C5 120.0
C6 C7 C8 120.0
C7 C8 C9 120.0
C8 C9 C4 120.0
C15 C10 C11 119.6
C15 C10 C1 123.4(6)
C11 C10 C1 117.0(6)
C10 C11 C12 118.1
C13 C12 C11 119.5
C14 C13 C12 120.2
C13 C14 C15 121.6
C14 C15 C10 120.9
C17 C16 N3 105.1(11)
C17 C16 C25 130.7(11)
N3 C16 C25 124.2(11)
C16 C17 C18 108.6(12)
C16 C17 Br2 127.2(10)
C18 C17 Br2 124.2(11)
N4 C18 C17 110.1(12)
N4 C18 C19 115.7(11)
C17 C18 C19 133.7(12)
C20 C19 C24 120.0
C20 C19 C18 119.3(5)
C24 C19 C18 120.7(5)
C21 C20 C19 120.0
C22 C21 C20 120.0
C21 C22 C23 120.0
C24 C23 C22 120.0
C23 C24 C19 120.0
C26 C25 C30 120.6
C26 C25 C16 120.7(5)
C30 C25 C16 118.7(5)
C27 C26 C25 117.7
C28 C27 C26 118.0
C29 C28 C27 125.2
C28 C29 C30 118.6
C29 C30 C25 119.0
N5 C31 C32 106.6(11)
N5 C31 C40 119.5(10)
C32 C31 C40 133.9(11)
C31 C32 C33 110.8(11)
C31 C32 Br3 123.4(9)
C33 C32 Br3 125.8(9)
N6 C33 C32 105.1(11)
N6 C33 C34 119.9(10)
C32 C33 C34 134.8(10)
C35 C34 C39 120.0
C35 C34 C33 119.0(5)
C39 C34 C33 120.7(5)
C34 C35 C36 120.0
C37 C36 C35 120.0
C36 C37 C38 120.0
C39 C38 C37 120.0
C38 C39 C34 120.0
C41 C40 C45 121.2
C41 C40 C31 120.6(5)
C45 C40 C31 118.2(5)
C42 C41 C40 114.4
C43 C42 C41 125.1
C44 C43 C42 120.0
C43 C44 C45 123.0
C44 C45 C40 116.1
C47 C46 N7 106.9(11)
C47 C46 C55 131.8(11)
N7 C46 C55 121.2(9)
C46 C47 C48 109.2(11)
C46 C47 Br4 130.2(11)
C48 C47 Br4 119.5(10)
N8 C48 C49 124.3(11)
N8 C48 C47 103.6(11)
C49 C48 C47 132.1(10)
C50 C49 C54 120.0
C50 C49 C48 116.9(6)
C54 C49 C48 122.9(6)
C51 C50 C49 120.0
C50 C51 C52 120.0
C53 C52 C51 120.0
C54 C53 C52 120.0
C53 C54 C49 120.0
C56 C55 C60 125.2
C56 C55 C46 118.3(5)
C60 C55 C46 116.5(5)
C55 C56 C57 116.3
C58 C57 C56 117.4
C57 C58 C59 122.4
C60 C59 C58 121.8
C59 C60 C55 116.6
N9 C61 C62 107.0(11)
N9 C61 C70 119.2(11)
C62 C61 C70 133.7(10)
C61 C62 C63 109.6(11)
C61 C62 Br5 124.3(10)
C63 C62 Br5 126.0(10)
C64 C63 N10 125.8(10)
C64 C63 C62 131.3(10)
N10 C63 C62 102.8(11)
C65 C64 C69 120.0
C65 C64 C63 122.1(5)
C69 C64 C63 117.9(5)
C66 C65 C64 120.0
C65 C66 C67 120.0
C66 C67 C68 120.0
C69 C68 C67 120.0
C68 C69 C64 120.0
C71 C70 C75 116.5
C71 C70 C61 120.2(6)
C75 C70 C61 123.3(6)
C70 C71 C72 120.0
C73 C72 C71 119.0
C74 C73 C72 120.8
C73 C74 C75 120.4
C74 C75 C70 122.9
N11 C76 C77 107.0(11)
N11 C76 C85 121.5(10)
C77 C76 C85 131.4(11)
C78 C77 C76 107.8(11)
C78 C77 Br6 126.9(10)
C76 C77 Br6 125.3(10)
N12 C78 C77 107.8(11)
N12 C78 C79 122.1(10)
C77 C78 C79 129.7(10)
C80 C79 C84 120.0
C80 C79 C78 120.7(5)
C84 C79 C78 119.3(5)
C79 C80 C81 120.0
C80 C81 C82 120.0
C83 C82 C81 120.0
C82 C83 C84 120.0
C83 C84 C79 120.0
C90 C85 C86 123.1
C90 C85 C76 118.5(5)
C86 C85 C76 118.4(5)
C85 C86 C87 117.4
C88 C87 C86 120.4
C87 C88 C89 123.4
C88 C89 C90 118.8
C85 C90 C89 116.3
Cl1 C91 Cl2 132.7(19)
N2 N1 C1 110.4(10)
N2 N1 Ag3 114.7(8)
C1 N1 Ag3 131.6(9)
N1 N2 C3 109.4(10)
N1 N2 Ag1 120.0(7)
C3 N2 Ag1 127.5(9)
N4 N3 C16 110.3(11)
N4 N3 Ag1 119.0(8)
C16 N3 Ag1 130.1(9)
C18 N4 N3 105.7(11)
C18 N4 Ag2 133.4(10)
N3 N4 Ag2 117.6(9)
C31 N5 N6 109.7(10)
C31 N5 Ag2 130.3(9)
N6 N5 Ag2 119.7(7)
C33 N6 N5 107.9(10)
C33 N6 Ag3 130.5(8)
N5 N6 Ag3 121.6(8)
N8 N7 C46 107.2(9)
N8 N7 Ag4 115.0(8)
C46 N7 Ag4 136.5(8)
C48 N8 N7 112.9(10)
C48 N8 Ag5 126.1(9)
N7 N8 Ag5 117.6(8)
C61 N9 N10 110.8(10)
C61 N9 Ag5 130.8(9)
N10 N9 Ag5 114.0(7)
N9 N10 C63 109.9(10)
N9 N10 Ag6 114.3(8)
C63 N10 Ag6 133.1(8)
C76 N11 N12 109.5(10)
C76 N11 Ag6 127.5(8)
N12 N11 Ag6 122.5(7)
C78 N12 N11 107.8(9)
C78 N12 Ag4 130.3(8)
N11 N12 Ag4 121.4(7)

loop_
_geom_bond_atom_site_label_1
_geom_bond_atom_site_label_2
_geom_bond_distance
Ag1 N2 2.117(10)
Ag1 N3 2.121(11)
Ag2 N5 2.109(11)
Ag2 N4 2.116(11)
Ag3 N6 2.094(10)
Ag3 N1 2.121(10)
Ag4 N12 2.122(9)
Ag4 N7 2.132(10)
Ag5 N8 2.109(10)
Ag5 N9 2.122(10)
Ag5 Ag6 3.3124(16)
Ag6 N10 2.054(10)
Ag6 N11 2.084(10)
Br1 C2 1.881(12)
Br2 C17 1.875(13)
Br3 C32 1.889(12)
Br4 C47 1.858(13)
Br5 C62 1.870(12)
Br6 C77 1.884(12)
C1 N1 1.338(15)
C1 C2 1.388(16)
C1 C10 1.477(13)
C2 C3 1.400(18)
C3 N2 1.359(15)
C3 C4 1.511(14)
C4 C5 1.3900
C4 C9 1.3900
C5 C6 1.3900
C6 C7 1.3900
C7 C8 1.3900
C8 C9 1.3900
C10 C15 1.3672
C10 C11 1.4230
C11 C12 1.4267
C12 C13 1.3884
C13 C14 1.3560
C14 C15 1.3670
C16 C17 1.353(18)
C16 N3 1.371(15)
C16 C25 1.460(14)
C17 C18 1.353(18)
C18 N4 1.328(16)
C18 C19 1.517(14)
C19 C20 1.3900
C19 C24 1.3900
C20 C21 1.3900
C21 C22 1.3900
C22 C23 1.3900
C23 C24 1.3900
C25 C26 1.4172
C25 C30 1.4552
C26 C27 1.4157
C27 C28 1.4031
C28 C29 1.3405
C29 C30 1.3940
C31 N5 1.341(15)
C31 C32 1.378(16)
C31 C40 1.500(13)
C32 C33 1.413(16)
C33 N6 1.375(15)
C33 C34 1.479(13)
C34 C35 1.3900
C34 C39 1.3900
C35 C36 1.3900
C36 C37 1.3900
C37 C38 1.3900
C38 C39 1.3900
C40 C41 1.4146
C40 C45 1.4866
C41 C42 1.4064
C42 C43 1.3987
C43 C44 1.2871
C44 C45 1.4284
C46 C47 1.354(17)
C46 N7 1.404(15)
C46 C55 1.521(13)
C47 C48 1.456(19)
C48 N8 1.340(15)
C48 C49 1.444(13)
C49 C50 1.3900
C49 C54 1.3900
C50 C51 1.3900
C51 C52 1.3900
C52 C53 1.3900
C53 C54 1.3900
C55 C56 1.3525
C55 C60 1.4060
C56 C57 1.4965
C57 C58 1.3574
C58 C59 1.3951
C59 C60 1.3545
C61 N9 1.342(15)
C61 C62 1.396(18)
C61 C70 1.468(14)
C62 C63 1.462(17)
C63 C64 1.390(14)
C63 N10 1.405(15)
C64 C65 1.3900
C64 C69 1.3900
C65 C66 1.3900
C66 C67 1.3900
C67 C68 1.3900
C68 C69 1.3900
C70 C71 1.4049
C70 C75 1.4281
C71 C72 1.4658
C72 C73 1.4056
C73 C74 1.3505
C74 C75 1.3890
C76 N11 1.336(15)
C76 C77 1.396(17)
C76 C85 1.484(13)
C77 C78 1.375(16)
C78 N12 1.355(15)
C78 C79 1.526(13)
C79 C80 1.3900
C79 C84 1.3900
C80 C81 1.3900
C81 C82 1.3900
C82 C83 1.3900
C83 C84 1.3900
C85 C90 1.3511
C85 C86 1.4076
C86 C87 1.4166
C87 C88 1.3095
C88 C89 1.3550
C89 C90 1.4797
C91 Cl1 1.42(3)
C91 Cl2 1.72(2)
N1 N2 1.328(13)
N3 N4 1.362(14)
N5 N6 1.423(14)
N7 N8 1.349(13)
N9 N10 1.380(14)
N11 N12 1.378(13)
